data_9009707
loop_
_publ_author_name
'Catti, M.'
'Chiari, G.'
'Ferraris, G.'

_publ_section_title
;
 Fluckite, CaMn(HAsO4)2*2H2O, a structure related
 by pseudo-polytypism to krautite MnHAsO4*H2O
 Locality: Sainte Marie-aux-Mines, Alsace, France
;
_journal_name_full 'Bulletin de Mineralogie'
_journal_page_first 129
_journal_page_last 134
_journal_volume 103
_journal_year 1980
_chemical_formula_sum 'As2 Ca H6 Mn O10'
_chemical_name_mineral Fluckite
_space_group_IT_number 2
_symmetry_space_group_name_Hall '-P 1'
_symmetry_space_group_name_H-M 'P -1'
_cell_angle_alpha 82.21
_cell_angle_beta 98.25
_cell_angle_gamma 95.86
_cell_formula_units_Z 2
_cell_length_a 8.459
_cell_length_b 7.613
_cell_length_c 6.968
_cell_volume 438.420
_database_code_amcsd 0012068
_exptl_crystal_density_diffrn 3.113
_cod_depositor_comments
;
 Adding the _atom_site_type_symbol data item.

 Antanas Vaitkus,
 2017-01-18
;
_cod_original_formula_sum 'Ca Mn As2 O10 H6'
_cod_database_code 9009707

loop_
_symmetry_equiv_pos_as_xyz
x,y,z
-x,-y,-z

loop_
_atom_site_aniso_label
_atom_site_aniso_U_11
_atom_site_aniso_U_22
_atom_site_aniso_U_33
_atom_site_aniso_U_12
_atom_site_aniso_U_13
_atom_site_aniso_U_23
Ca 0.00990 0.01160 0.01270 -0.00220 0.00350 0.00070
Mn 0.01330 0.01390 0.01520 0.00060 0.00290 0.00100
As1 0.01040 0.00970 0.00970 0.00180 0.00120 0.00190
As2 0.01040 0.00740 0.01080 0.00000 0.00060 0.00230
O-h1 0.02000 0.01800 0.04700 0.00000 0.01300 -0.00500
O2 0.01600 0.02200 0.01200 -0.00900 0.00100 -0.00200
O3 0.01300 0.01800 0.01200 0.00200 0.00300 0.00600
O4 0.01500 0.01400 0.02400 -0.00200 0.00500 0.00500
O5 0.01300 0.01100 0.02400 0.00400 0.00800 0.00300
O6 0.02000 0.01800 0.01100 0.00600 -0.00200 0.00100
O7 0.01800 0.01000 0.01400 -0.00100 0.00600 0.00100
O-h8 0.01400 0.01100 0.04200 -0.00100 0.00800 0.00100
Ow1 0.02200 0.02100 0.05700 0.00700 0.01800 0.01100
Ow2 0.02900 0.02300 0.01800 0.00100 0.00400 0.00400

loop_
_atom_site_label
_atom_site_type_symbol
_atom_site_fract_x
_atom_site_fract_y
_atom_site_fract_z
_atom_site_U_iso_or_equiv
_atom_site_attached_hydrogens
Ca Ca 0.17110 0.10250 0.87330 ? 0
Mn Mn 0.57640 0.15250 0.33860 ? 0
As1 As 0.18007 0.13538 0.36460 ? 0
As2 As 0.57539 0.22993 0.83841 ? 0
O-h1 O 0.05630 0.28820 0.41340 ? 0
O2 O 0.08670 0.03340 0.18010 ? 0
O3 O 0.20480 -0.00120 0.57420 ? 0
O4 O 0.34360 0.26230 0.30490 ? 0
O5 O 0.39770 0.30300 0.84620 ? 0
O6 O 0.65160 0.12840 0.05580 ? 0
O7 O 0.57100 0.09980 0.66230 ? 0
O-h8 O 0.71220 0.40630 0.77500 ? 0
Ow1 O 0.05020 0.37200 0.85790 ? 0
Ow2 O 0.70840 0.40910 0.36210 ? 0
HOh1 H -0.02300 0.24700 0.42400 0.06333 0
HOh8 H 0.67000 0.48100 0.78000 0.02533 0
Hw11 H 0.06600 0.43300 0.76000 0.15198 0
Hw12 H -0.02100 0.40900 0.87900 0.06333 0
Hw21 H 0.72800 0.41800 0.46100 ? 0
Hw22 H 0.66700 0.48900 0.29900 0.07599 0

loop_
_cod_changelog_entry_id
_cod_changelog_entry_author
_cod_changelog_entry_date
_cod_changelog_entry_text
1
;cod-tools version 3.8.0
Id: cif_guess_AMCSD_atom_types 9581 2023-05-17 12:35:41Z saulius
;
2023-05-18T08:43:04+03:00
;Derived hydrogen counts
from atom names that follow the AMCSD naming convention
(Wat == water, O-H == hydroxyl).
;
2
;cod-tools version 3.10.1
Id: cif_fix_AMCSD_aniso_labels 10200 2024-08-01 14:09:44Z saulius
;
2024-08-02T12:21:22+03:00
;Changed the following '_atom_site_aniso_label' values:
'Oh1' -> 'O-h1'
'Oh8' -> 'O-h8'
;
